data_7106688
loop_
_publ_author_name
'Feijie Song'
'Cheng Wang'
'Wenbin Lin'

_publ_section_title
;
 A chiral metal-organic framework for tandem asymmetric catalysis
;
_journal_name_full Chem.Commun.
_journal_page_first 8256
_journal_paper_doi 10.1039/c1cc12701b
_journal_volume 47
_journal_year 2011
_chemical_absolute_configuration ad
_chemical_formula_sum 'C12 H15 N3 O3'
_chemical_formula_weight 249.27
_chemical_name_systematic
;
?
;
_space_group_IT_number 19
_symmetry_cell_setting orthorhombic
_symmetry_space_group_name_Hall 'P 2ac 2ab'
_symmetry_space_group_name_H-M 'P 21 21 21'
_atom_sites_solution_hydrogens geom
_atom_sites_solution_primary direct
_atom_sites_solution_secondary difmap
_audit_creation_method SHELXL-97
_cell_angle_alpha 90.00
_cell_angle_beta 90.00
_cell_angle_gamma 90.00
_cell_formula_units_Z 4
_cell_length_a 8.9026(2)
_cell_length_b 9.2288(2)
_cell_length_c 14.7549(4)
_cell_measurement_temperature 100(2)
_cell_volume 1212.27(5)
_computing_structure_refinement 'SHELXL-97 (Sheldrick, 1997)'
_computing_structure_solution 'SHELXS-97 (Sheldrick, 1990)'
_diffrn_ambient_temperature 100(2)
_diffrn_measured_fraction_theta_full 0.988
_diffrn_measured_fraction_theta_max 0.988
_diffrn_radiation_monochromator graphite
_diffrn_radiation_source 'fine-focus sealed tube'
_diffrn_radiation_type CuK\a
_diffrn_radiation_wavelength 1.54178
_diffrn_reflns_av_R_equivalents 0.0218
_diffrn_reflns_av_sigmaI/netI 0.0154
_diffrn_reflns_limit_h_max 10
_diffrn_reflns_limit_h_min -10
_diffrn_reflns_limit_k_max 11
_diffrn_reflns_limit_k_min -10
_diffrn_reflns_limit_l_max 17
_diffrn_reflns_limit_l_min -14
_diffrn_reflns_number 8212
_diffrn_reflns_theta_full 71.89
_diffrn_reflns_theta_max 71.89
_diffrn_reflns_theta_min 5.65
_exptl_absorpt_coefficient_mu 0.831
_exptl_absorpt_correction_T_max 0.8514
_exptl_absorpt_correction_T_min 0.7885
_exptl_absorpt_correction_type numerical
_exptl_absorpt_process_details SADABS
_exptl_crystal_colour colorless
_exptl_crystal_density_diffrn 1.366
_exptl_crystal_density_method 'not measured'
_exptl_crystal_description block
_exptl_crystal_F_000 528
_exptl_crystal_size_max 0.30
_exptl_crystal_size_mid 0.20
_exptl_crystal_size_min 0.20
_refine_diff_density_max 0.200
_refine_diff_density_min -0.255
_refine_diff_density_rms 0.059
_refine_ls_abs_structure_details 'Flack H D (1983), Acta Cryst. A39, 876-881'
_refine_ls_abs_structure_Flack 0.10(13)
_refine_ls_extinction_method none
_refine_ls_goodness_of_fit_ref 1.175
_refine_ls_hydrogen_treatment mixed
_refine_ls_matrix_type full
_refine_ls_number_parameters 223
_refine_ls_number_reflns 2313
_refine_ls_number_restraints 0
_refine_ls_restrained_S_all 1.175
_refine_ls_R_factor_all 0.0321
_refine_ls_R_factor_gt 0.0320
_refine_ls_shift/su_max 0.002
_refine_ls_shift/su_mean 0.000
_refine_ls_structure_factor_coef Fsqd
_refine_ls_weighting_details 'calc w=1/[\s^2^(Fo^2^)+(0.0805P)^2^+0.0000P] where P=(Fo^2^+2Fc^2^)/3'
_refine_ls_weighting_scheme calc
_refine_ls_wR_factor_gt 0.0961
_refine_ls_wR_factor_ref 0.0962
_reflns_number_gt 2301
_reflns_number_total 2313
_reflns_threshold_expression >2sigma(I)
_cod_data_source_file c1cc12701b.txt
_cod_data_source_block p212121
_cod_original_sg_symbol_H-M P2(1)2(1)2(1)
_cod_database_code 7106688

loop_
_symmetry_equiv_pos_as_xyz
'x, y, z'
'-x+1/2, -y, z+1/2'
'-x, y+1/2, -z+1/2'
'x+1/2, -y+1/2, -z'

loop_
_atom_site_label
_atom_site_type_symbol
_atom_site_fract_x
_atom_site_fract_y
_atom_site_fract_z
_atom_site_U_iso_or_equiv
_atom_site_adp_type
_atom_site_occupancy
_atom_site_symmetry_multiplicity
_atom_site_calc_flag
_atom_site_refinement_flags
_atom_site_disorder_assembly
_atom_site_disorder_group
O1 O 0.29384(9) 0.37798(9) 0.84706(6) 0.0194(2) Uani 1 1 d . . .
C7 C 0.27522(13) 0.58369(12) 0.99616(7) 0.0160(2) Uani 1 1 d . . .
C3 C 0.41674(12) 0.40346(12) 0.90122(7) 0.0171(2) Uani 1 1 d . . .
C1 C 0.54488(13) 0.51163(13) 1.02824(8) 0.0187(3) Uani 1 1 d . . .
C5 C 0.67294(13) 0.43515(13) 1.00632(8) 0.0212(3) Uani 1 1 d . . .
C4 C 0.54707(14) 0.32767(12) 0.87905(8) 0.0216(3) Uani 1 1 d . . .
C2 C 0.41460(12) 0.49651(11) 0.97579(7) 0.0166(2) Uani 1 1 d . . .
C8 C 0.13832(12) 0.51675(12) 0.95080(7) 0.0163(2) Uani 1 1 d . . .
C10 C 0.21424(13) 0.61581(14) 0.79614(8) 0.0215(3) Uani 1 1 d . . .
C6 C 0.67470(14) 0.34229(13) 0.93218(9) 0.0222(3) Uani 1 1 d . . .
C11 C 0.03919(13) 0.40248(14) 0.80859(8) 0.0228(3) Uani 1 1 d . . .
C9 C 0.17151(12) 0.48183(12) 0.85078(7) 0.0167(2) Uani 1 1 d . . .
O2 O 0.01625(9) 0.61529(10) 0.95771(6) 0.0213(2) Uani 1 1 d . . .
O3 O 0.80807(9) 0.44947(11) 1.05192(7) 0.0280(2) Uani 1 1 d . . .
C12 C 0.80135(13) 0.48364(14) 1.14648(8) 0.0244(3) Uani 1 1 d . . .
N1 N 0.25277(11) 0.58826(12) 1.09623(6) 0.0197(2) Uani 1 1 d . . .
N2 N 0.18325(12) 0.69550(11) 1.12365(6) 0.0222(2) Uani 1 1 d . . .
N3 N 0.12281(16) 0.78752(15) 1.15871(7) 0.0378(3) Uani 1 1 d . . .
H8 H 0.309(2) 0.6562(18) 0.8175(13) 0.030(4) Uiso 1 1 d . . .
H10 H 0.134(2) 0.689(2) 0.8043(14) 0.041(5) Uiso 1 1 d . . .
H3 H 0.762(2) 0.291(2) 0.9194(11) 0.028(4) Uiso 1 1 d . . .
H2 H 0.5461(18) 0.5791(18) 1.0792(12) 0.022(4) Uiso 1 1 d . . .
H5 H 0.763(2) 0.572(2) 1.1576(14) 0.038(5) Uiso 1 1 d . . .
H4 H 0.549(2) 0.264(2) 0.8280(12) 0.030(4) Uiso 1 1 d . . .
H12 H 0.026(2) 0.312(2) 0.8468(13) 0.036(5) Uiso 1 1 d . . .
H11 H -0.050(2) 0.463(2) 0.8081(13) 0.031(4) Uiso 1 1 d . . .
H9 H 0.231(2) 0.593(2) 0.7302(15) 0.042(5) Uiso 1 1 d . . .
H6 H 0.738(2) 0.413(2) 1.1786(14) 0.033(4) Uiso 1 1 d . . .
H1 H 0.2895(17) 0.6806(17) 0.9752(10) 0.017(4) Uiso 1 1 d . . .
H7 H 0.9069(19) 0.4791(18) 1.1697(12) 0.025(4) Uiso 1 1 d . . .
H13 H 0.1115(17) 0.4258(17) 0.9820(11) 0.019(4) Uiso 1 1 d . . .
H14 H 0.065(2) 0.375(2) 0.7493(14) 0.041(5) Uiso 1 1 d . . .
H15 H -0.062(2) 0.563(2) 0.9857(14) 0.032(4) Uiso 1 1 d . . .

loop_
_atom_site_aniso_label
_atom_site_aniso_U_11
_atom_site_aniso_U_22
_atom_site_aniso_U_33
_atom_site_aniso_U_23
_atom_site_aniso_U_13
_atom_site_aniso_U_12
O1 0.0187(4) 0.0186(4) 0.0208(4) -0.0052(3) -0.0001(3) 0.0013(3)
C7 0.0185(5) 0.0163(6) 0.0131(5) 0.0004(4) 0.0010(3) 0.0005(4)
C3 0.0162(5) 0.0157(5) 0.0194(5) 0.0011(4) 0.0032(4) -0.0020(4)
C1 0.0183(5) 0.0217(5) 0.0163(5) 0.0022(4) 0.0009(4) -0.0003(4)
C5 0.0161(5) 0.0255(6) 0.0219(5) 0.0062(4) 0.0020(4) -0.0015(4)
C4 0.0237(6) 0.0172(5) 0.0238(5) -0.0013(5) 0.0058(5) -0.0009(4)
C2 0.0174(5) 0.0160(5) 0.0164(5) 0.0030(4) 0.0032(4) 0.0010(4)
C8 0.0163(5) 0.0160(5) 0.0166(5) 0.0026(4) 0.0015(4) 0.0019(4)
C10 0.0266(6) 0.0213(6) 0.0165(5) 0.0003(4) 0.0002(4) -0.0020(5)
C6 0.0180(5) 0.0207(6) 0.0280(6) 0.0043(4) 0.0070(5) 0.0034(5)
C11 0.0202(5) 0.0258(6) 0.0224(5) -0.0053(5) -0.0020(4) -0.0041(5)
C9 0.0161(5) 0.0182(5) 0.0158(5) -0.0006(4) 0.0008(4) 0.0004(4)
O2 0.0165(4) 0.0240(4) 0.0233(4) -0.0017(3) 0.0013(3) 0.0049(3)
O3 0.0155(4) 0.0438(6) 0.0246(4) 0.0033(4) 0.0003(3) 0.0027(4)
C12 0.0223(6) 0.0247(6) 0.0263(6) -0.0016(5) -0.0027(4) 0.0039(4)
N1 0.0205(5) 0.0247(5) 0.0139(4) 0.0009(3) 0.0011(4) 0.0063(4)
N2 0.0256(5) 0.0283(5) 0.0127(4) -0.0010(4) -0.0006(4) 0.0064(4)
N3 0.0554(8) 0.0396(7) 0.0183(5) -0.0028(5) -0.0007(5) 0.0238(6)

loop_
_atom_type_symbol
_atom_type_description
_atom_type_scat_dispersion_real
_atom_type_scat_dispersion_imag
_atom_type_scat_source
C C 0.0181 0.0091 'International Tables Vol C Tables 4.2.6.8 and 6.1.1.4'
N N 0.0311 0.0180 'International Tables Vol C Tables 4.2.6.8 and 6.1.1.4'
O O 0.0492 0.0322 'International Tables Vol C Tables 4.2.6.8 and 6.1.1.4'
H H 0.0000 0.0000 'International Tables Vol C Tables 4.2.6.8 and 6.1.1.4'

loop_
_geom_angle_atom_site_label_1
_geom_angle_atom_site_label_2
_geom_angle_atom_site_label_3
_geom_angle
_geom_angle_site_symmetry_1
_geom_angle_site_symmetry_3
_geom_angle_publ_flag
C3 O1 C9 117.52(8) . . ?
N1 C7 C2 108.82(9) . . ?
N1 C7 C8 109.87(9) . . ?
C2 C7 C8 110.77(9) . . ?
O1 C3 C4 116.12(10) . . ?
O1 C3 C2 123.53(10) . . ?
C4 C3 C2 120.34(10) . . ?
C5 C1 C2 120.24(11) . . ?
C1 C5 O3 123.73(11) . . ?
C1 C5 C6 120.63(12) . . ?
O3 C5 C6 115.57(11) . . ?
C6 C4 C3 120.03(11) . . ?
C3 C2 C1 119.03(10) . . ?
C3 C2 C7 119.75(9) . . ?
C1 C2 C7 121.16(10) . . ?
O2 C8 C7 108.74(9) . . ?
O2 C8 C9 110.47(9) . . ?
C7 C8 C9 110.67(9) . . ?
C4 C6 C5 119.71(11) . . ?
O1 C9 C11 104.35(9) . . ?
O1 C9 C10 109.17(9) . . ?
C11 C9 C10 111.57(10) . . ?
O1 C9 C8 108.57(8) . . ?
C11 C9 C8 110.16(9) . . ?
C10 C9 C8 112.65(10) . . ?
C5 O3 C12 117.28(9) . . ?
N2 N1 C7 114.48(9) . . ?
N3 N2 N1 171.89(12) . . ?

loop_
_geom_bond_atom_site_label_1
_geom_bond_atom_site_label_2
_geom_bond_distance
_geom_bond_site_symmetry_2
_geom_bond_publ_flag
O1 C3 1.3751(13) . ?
O1 C9 1.4517(12) . ?
C7 N1 1.4905(13) . ?
C7 C2 1.5091(14) . ?
C7 C8 1.5215(15) . ?
C3 C4 1.3937(16) . ?
C3 C2 1.3959(16) . ?
C1 C5 1.3793(16) . ?
C1 C2 1.4012(16) . ?
C5 O3 1.3848(14) . ?
C5 C6 1.3897(18) . ?
C4 C6 1.3870(18) . ?
C8 O2 1.4207(13) . ?
C8 C9 1.5393(14) . ?
C10 C9 1.5243(15) . ?
C11 C9 1.5203(15) . ?
O3 C12 1.4316(16) . ?
N1 N2 1.2355(15) . ?
N2 N3 1.1306(17) . ?
